data_4128735
loop_
_publ_author_name
'Kepler, Slade'
'Zeller, Matthias'
'Rosokha, Sergiy V.'

_publ_section_title
;
 Anion-\p Complexes of Halides with p-Benzoquinones: Structures,
 Thermodynamics, and Criteria of Charge Transfer to Electron Transfer
 Transition.
;
_journal_issue 23
_journal_name_full 'Journal of the American Chemical Society'
_journal_page_first 9338
_journal_page_last 9348
_journal_paper_doi 10.1021/jacs.9b03277
_journal_volume 141
_journal_year 2019
_chemical_formula_sum 'C48 H56 Cl6 N8 O6'
_chemical_formula_weight 1053.70
_space_group_crystal_system monoclinic
_space_group_IT_number 14
_space_group_name_Hall '-P 2ybc'
_space_group_name_H-M_alt 'P 1 21/c 1'
_atom_sites_solution_hydrogens geom
_atom_sites_solution_primary direct
_atom_sites_solution_secondary difmap
_audit_creation_method SHELXL-2018/3
_cell_angle_alpha 90
_cell_angle_beta 97.358(2)
_cell_angle_gamma 90
_cell_formula_units_Z 2
_cell_length_a 10.2282(6)
_cell_length_b 12.5758(7)
_cell_length_c 19.9561(9)
_cell_measurement_reflns_used 6563
_cell_measurement_temperature 150(2)
_cell_measurement_theta_max 28.2513
_cell_measurement_theta_min 2.5798
_cell_volume 2545.8(2)
_computing_cell_refinement 'SAINT V8.38A (Bruker, 2016)'
_computing_data_collection 'Apex3 v2017.3-0 (Bruker, 2016)'
_computing_data_reduction 'SAINT V8.38A (Bruker, 2016)'
_computing_structure_refinement
;  
SHELXL-2018/3 (Sheldrick, 2015, 2018), 
SHELXLE Rev924 (H\"ubschle et al., 2011)
;
_computing_structure_solution 'SHELXS-97 (Sheldrick, 2008)'
_diffrn_ambient_temperature 150(2)
_diffrn_measured_fraction_theta_full 0.971
_diffrn_measured_fraction_theta_max 0.903
_diffrn_measurement_device_type 'Bruker AXS D8 Quest CMOS diffractometer'
_diffrn_measurement_method 'omega and phi scans'
_diffrn_radiation_monochromator 'Triumph curved graphite crystal'
_diffrn_radiation_type MoK\a
_diffrn_radiation_wavelength 0.71073
_diffrn_reflns_av_R_equivalents 0.0651
_diffrn_reflns_av_unetI/netI 0.0519
_diffrn_reflns_Laue_measured_fraction_full 0.971
_diffrn_reflns_Laue_measured_fraction_max 0.903
_diffrn_reflns_limit_h_max 12
_diffrn_reflns_limit_h_min -11
_diffrn_reflns_limit_k_max 14
_diffrn_reflns_limit_k_min -16
_diffrn_reflns_limit_l_max 23
_diffrn_reflns_limit_l_min -26
_diffrn_reflns_number 24704
_diffrn_reflns_point_group_measured_fraction_full 0.971
_diffrn_reflns_point_group_measured_fraction_max 0.903
_diffrn_reflns_theta_full 25.242
_diffrn_reflns_theta_max 28.286
_diffrn_reflns_theta_min 2.580
_diffrn_source 'sealed tube X-ray source'
_exptl_absorpt_coefficient_mu 0.393
_exptl_absorpt_correction_T_max 0.7457
_exptl_absorpt_correction_T_min 0.6427
_exptl_absorpt_correction_type multi-scan
_exptl_absorpt_process_details
;
 SADABS 2016/2: Krause, L., Herbst-Irmer, R., Sheldrick G.M. & Stalke D.,
 J. Appl. Cryst. 48 (2015) 3-10
;
_exptl_crystal_colour black
_exptl_crystal_density_diffrn 1.375
_exptl_crystal_description rod
_exptl_crystal_F_000 1100
_exptl_crystal_size_max 0.320
_exptl_crystal_size_mid 0.070
_exptl_crystal_size_min 0.060
_refine_diff_density_max 0.291
_refine_diff_density_min -0.278
_refine_diff_density_rms 0.056
_refine_ls_extinction_method none
_refine_ls_goodness_of_fit_ref 1.019
_refine_ls_hydrogen_treatment constr
_refine_ls_matrix_type full
_refine_ls_number_parameters 375
_refine_ls_number_reflns 5717
_refine_ls_number_restraints 96
_refine_ls_restrained_S_all 1.012
_refine_ls_R_factor_all 0.0776
_refine_ls_R_factor_gt 0.0439
_refine_ls_shift/su_max 0.001
_refine_ls_shift/su_mean 0.000
_refine_ls_structure_factor_coef Fsqd
_refine_ls_weighting_details 'w=1/[\s^2^(Fo^2^)+(0.0370P)^2^+1.2505P] where P=(Fo^2^+2Fc^2^)/3'
_refine_ls_weighting_scheme calc
_refine_ls_wR_factor_gt 0.0892
_refine_ls_wR_factor_ref 0.1026
_reflns_Friedel_coverage 0.000
_reflns_number_gt 3995
_reflns_number_total 5717
_reflns_threshold_expression 'I > 2\s(I)'
_cod_data_source_file ja9b03277_si_005.cif
_cod_data_source_block RS62_2_0m
_cod_original_sg_symbol_H-M 'P 21/c'
_cod_database_code 4128735
_shelx_shelxl_version_number 2018/3
_shelx_space_group_comment
;
The symmetry employed for this shelxl refinement is uniquely defined
by the following loop, which should always be used as a source of
symmetry information in preference to the above space-group names.
They are only intended as comments.
;
_shelx_estimated_absorpt_t_min 0.884
_shelx_estimated_absorpt_t_max 0.977

loop_
_space_group_symop_operation_xyz
'x, y, z'
'-x, y+1/2, -z+1/2'
'-x, -y, -z'
'x, -y-1/2, z-1/2'

loop_
_atom_site_label
_atom_site_type_symbol
_atom_site_fract_x
_atom_site_fract_y
_atom_site_fract_z
_atom_site_U_iso_or_equiv
_atom_site_adp_type
_atom_site_occupancy
_atom_site_site_symmetry_order
_atom_site_calc_flag
_atom_site_refinement_flags_posn
_atom_site_refinement_flags_adp
_atom_site_refinement_flags_occupancy
_atom_site_disorder_assembly
_atom_site_disorder_group
N1 N 0.7667(2) 1.29310(15) -0.03297(10) 0.0388(5) Uani 1 1 d . . . . .
C1 C 0.7362(2) 1.20623(16) -0.03915(10) 0.0266(4) Uani 1 1 d . . . . .
C2 C 0.69553(19) 1.09696(15) -0.04845(10) 0.0219(4) Uani 1 1 d . . . . .
C3 C 0.7118(2) 1.02955(15) 0.01216(10) 0.0228(4) Uani 1 1 d . . . . .
O1 O 0.76664(15) 1.06232(11) 0.06640(7) 0.0315(3) Uani 1 1 d . . . . .
C4 C 0.65548(19) 0.92143(15) 0.00292(9) 0.0221(4) Uani 1 1 d . . . . .
Cl1 Cl 0.66561(6) 0.84506(4) 0.07472(3) 0.03322(14) Uani 1 1 d . . . . .
N2 N 0.6064(2) 1.18198(17) -0.21431(11) 0.0447(5) Uani 1 1 d . . . . .
C5 C 0.6223(2) 1.12777(17) -0.16830(11) 0.0311(5) Uani 1 1 d . . . . .
C6 C 0.63925(19) 1.06007(15) -0.10966(10) 0.0234(4) Uani 1 1 d . . . . .
C7 C 0.5843(2) 0.95201(16) -0.11868(10) 0.0242(4) Uani 1 1 d . . . . .
O2 O 0.52643(15) 0.92232(12) -0.17296(7) 0.0346(4) Uani 1 1 d . . . . .
C8 C 0.59654(19) 0.88593(15) -0.05707(10) 0.0230(4) Uani 1 1 d . . . . .
Cl2 Cl 0.52614(6) 0.76219(4) -0.06666(3) 0.03514(15) Uani 1 1 d . . . . .
N3 N 0.9704(10) 1.1709(8) -0.1572(3) 0.0334(19) Uani 0.5 1 d D U P A -1
C9 C 0.9757(5) 1.1185(4) -0.1092(3) 0.0231(11) Uani 0.5 1 d D U P A -1
C10 C 0.9809(8) 1.0529(5) -0.0501(4) 0.0177(13) Uani 0.5 1 d D U P A -1
C11 C 0.9322(8) 0.9447(5) -0.0599(4) 0.0146(13) Uani 0.5 1 d D U P A -1
O3 O 0.8754(9) 0.9135(5) -0.1150(4) 0.0226(12) Uani 0.5 1 d D U P A -1
C12 C 0.9543(8) 0.8768(5) -0.0003(4) 0.0165(13) Uani 0.5 1 d D U P A -1
Cl3 Cl 0.90584(16) 0.74671(14) -0.01176(10) 0.0250(3) Uani 0.5 1 d D U P A -1
N3B N 1.1128(6) 1.2863(5) 0.0307(3) 0.0297(13) Uani 0.5 1 d D U P A -1
C9B C 1.0807(4) 1.1991(4) 0.0214(2) 0.0203(10) Uani 0.5 1 d D U P A -1
C10B C 1.0397(8) 1.0903(5) 0.0125(4) 0.0167(14) Uani 0.5 1 d D U P A -1
C11B C 1.0587(7) 1.0227(5) 0.0717(4) 0.0159(13) Uani 0.5 1 d D U P A -1
O3B O 1.1201(9) 1.0542(5) 0.1260(4) 0.0228(12) Uani 0.5 1 d D U P A -1
C12B C 1.0099(8) 0.9144(5) 0.0609(4) 0.0159(13) Uani 0.5 1 d D U P A -1
Cl3B Cl 1.0280(3) 0.8357(2) 0.13232(10) 0.0263(4) Uani 0.5 1 d D U P A -1
N5 N 0.79768(15) 1.51800(12) -0.19262(7) 0.0188(3) Uani 1 1 d . . . . .
C13 C 0.7512(2) 1.60389(14) -0.24409(9) 0.0220(4) Uani 1 1 d . . . . .
H13A H 0.663615 1.583123 -0.267345 0.026 Uiso 1 1 calc R U . . .
H13B H 0.812796 1.605836 -0.278527 0.026 Uiso 1 1 calc R U . . .
C14 C 0.7407(2) 1.71601(15) -0.21585(10) 0.0321(5) Uani 1 1 d . . . . .
H14A H 0.665975 1.719371 -0.188940 0.039 Uiso 1 1 calc R U . . .
H14B H 0.822439 1.733450 -0.185674 0.039 Uiso 1 1 calc R U . . .
C15 C 0.7200(2) 1.79643(15) -0.27300(11) 0.0307(5) Uani 1 1 d . . . . .
H15A H 0.792340 1.791101 -0.300598 0.046 Uiso 1 1 calc R U . . .
H15B H 0.717947 1.868273 -0.254141 0.046 Uiso 1 1 calc R U . . .
H15C H 0.636164 1.781798 -0.301139 0.046 Uiso 1 1 calc R U . . .
C16 C 0.93801(19) 1.54254(15) -0.16273(10) 0.0235(4) Uani 1 1 d . . . . .
H16A H 0.938402 1.611670 -0.138976 0.028 Uiso 1 1 calc R U . . .
H16B H 0.991655 1.551083 -0.200300 0.028 Uiso 1 1 calc R U . . .
C17 C 1.0048(2) 1.46073(17) -0.11381(11) 0.0313(5) Uani 1 1 d . . . . .
H17A H 0.955172 1.453051 -0.074616 0.038 Uiso 1 1 calc R U . . .
H17B H 1.006290 1.390792 -0.136473 0.038 Uiso 1 1 calc R U . . .
C18 C 1.1439(2) 1.4967(2) -0.09014(14) 0.0482(7) Uani 1 1 d . . . . .
H18A H 1.191909 1.505677 -0.129243 0.072 Uiso 1 1 calc R U . . .
H18B H 1.188504 1.443250 -0.059607 0.072 Uiso 1 1 calc R U . . .
H18C H 1.141657 1.564635 -0.066224 0.072 Uiso 1 1 calc R U . . .
C19 C 0.71220(19) 1.51513(15) -0.13569(9) 0.0220(4) Uani 1 1 d . . . . .
H19A H 0.745634 1.458117 -0.103801 0.026 Uiso 1 1 calc R U . . .
H19B H 0.723243 1.583382 -0.110890 0.026 Uiso 1 1 calc R U . . .
C20 C 0.5664(2) 1.4969(2) -0.15642(11) 0.0358(5) Uani 1 1 d . . . . .
H20A H 0.552933 1.434882 -0.187083 0.043 Uiso 1 1 calc R U . . .
H20B H 0.526448 1.560084 -0.180583 0.043 Uiso 1 1 calc R U . . .
C21 C 0.5018(2) 1.47679(19) -0.09296(12) 0.0410(6) Uani 1 1 d . . . . .
H21A H 0.406777 1.466521 -0.105377 0.062 Uiso 1 1 calc R U . . .
H21B H 0.516938 1.537989 -0.062552 0.062 Uiso 1 1 calc R U . . .
H21C H 0.540007 1.412926 -0.070103 0.062 Uiso 1 1 calc R U . . .
C22 C 0.7888(2) 1.41021(14) -0.22810(10) 0.0216(4) Uani 1 1 d . . . . .
H22A H 0.803267 1.353934 -0.193244 0.026 Uiso 1 1 calc R U . . .
H22B H 0.698074 1.401458 -0.251520 0.026 Uiso 1 1 calc R U . . .
C23 C 0.8847(2) 1.39246(16) -0.27908(10) 0.0279(5) Uani 1 1 d . . . . .
H23A H 0.976317 1.393711 -0.255972 0.034 Uiso 1 1 calc R U . . .
H23B H 0.875143 1.449862 -0.313307 0.034 Uiso 1 1 calc R U . . .
C24 C 0.8559(3) 1.28491(16) -0.31340(11) 0.0360(6) Uani 1 1 d . . . . .
H24A H 0.764556 1.283681 -0.335427 0.054 Uiso 1 1 calc R U . . .
H24B H 0.868633 1.228231 -0.279493 0.054 Uiso 1 1 calc R U . . .
H24C H 0.915879 1.273824 -0.347305 0.054 Uiso 1 1 calc R U . . .

loop_
_atom_site_aniso_label
_atom_site_aniso_U_11
_atom_site_aniso_U_22
_atom_site_aniso_U_33
_atom_site_aniso_U_23
_atom_site_aniso_U_13
_atom_site_aniso_U_12
N1 0.0359(12) 0.0318(10) 0.0476(12) 0.0025(8) 0.0009(9) -0.0002(9)
C1 0.0209(11) 0.0298(11) 0.0285(11) 0.0017(8) 0.0009(9) 0.0035(8)
C2 0.0153(10) 0.0242(9) 0.0260(11) -0.0004(7) 0.0025(8) 0.0029(7)
C3 0.0198(10) 0.0271(10) 0.0217(10) -0.0037(7) 0.0037(8) 0.0057(8)
O1 0.0366(9) 0.0337(8) 0.0228(8) -0.0076(6) -0.0014(7) 0.0057(7)
C4 0.0201(11) 0.0251(10) 0.0214(10) 0.0030(7) 0.0042(8) 0.0056(8)
Cl1 0.0350(3) 0.0376(3) 0.0277(3) 0.0097(2) 0.0065(2) 0.0051(2)
N2 0.0386(13) 0.0533(12) 0.0394(12) 0.0165(10) -0.0053(9) -0.0073(10)
C5 0.0187(11) 0.0389(12) 0.0341(13) 0.0030(9) -0.0032(9) -0.0036(9)
C6 0.0165(10) 0.0303(10) 0.0227(11) 0.0022(8) -0.0002(8) 0.0034(8)
C7 0.0179(11) 0.0316(10) 0.0228(11) -0.0028(8) 0.0015(8) 0.0031(8)
O2 0.0339(9) 0.0437(9) 0.0243(8) -0.0066(6) -0.0041(7) -0.0029(7)
C8 0.0187(11) 0.0231(9) 0.0278(11) -0.0030(8) 0.0055(8) 0.0019(8)
Cl2 0.0343(3) 0.0285(3) 0.0433(3) -0.0047(2) 0.0076(2) -0.0059(2)
N3 0.033(3) 0.036(3) 0.030(4) 0.010(4) -0.001(4) 0.0026(19)
C9 0.021(2) 0.019(2) 0.029(3) -0.001(2) 0.003(2) 0.0015(19)
C10 0.016(2) 0.018(3) 0.020(3) 0.003(2) 0.005(2) -0.001(3)
C11 0.016(2) 0.011(3) 0.018(3) 0.000(2) 0.008(2) -0.005(2)
O3 0.024(2) 0.026(3) 0.017(3) -0.004(2) 0.0011(19) -0.004(3)
C12 0.018(2) 0.016(3) 0.017(3) 0.000(2) 0.006(2) -0.003(3)
Cl3 0.0268(7) 0.0178(10) 0.0301(10) -0.0018(6) 0.0021(6) -0.0015(7)
N3B 0.038(3) 0.021(3) 0.029(3) -0.0074(18) 0.000(2) -0.004(2)
C9B 0.020(2) 0.017(3) 0.023(2) 0.001(2) 0.0015(17) 0.003(2)
C10B 0.014(2) 0.014(3) 0.023(4) -0.001(2) 0.007(2) -0.001(2)
C11B 0.013(2) 0.020(3) 0.017(3) 0.006(2) 0.0084(19) 0.001(3)
O3B 0.026(2) 0.027(3) 0.015(3) -0.003(2) -0.0009(19) 0.002(3)
C12B 0.014(2) 0.017(3) 0.018(3) 0.005(2) 0.007(2) -0.002(2)
Cl3B 0.0292(7) 0.0260(8) 0.0233(12) 0.0064(9) 0.0019(10) 0.0029(6)
N5 0.0177(9) 0.0206(8) 0.0180(8) 0.0002(6) 0.0025(7) 0.0002(6)
C13 0.0254(11) 0.0241(10) 0.0165(10) 0.0037(7) 0.0031(8) 0.0037(8)
C14 0.0481(15) 0.0240(10) 0.0243(11) -0.0013(8) 0.0048(10) 0.0059(9)
C15 0.0375(13) 0.0234(10) 0.0320(12) 0.0016(8) 0.0080(10) 0.0047(9)
C16 0.0174(10) 0.0278(10) 0.0250(10) 0.0005(8) 0.0015(8) -0.0045(8)
C17 0.0229(12) 0.0360(11) 0.0331(12) 0.0072(9) -0.0043(9) -0.0004(9)
C18 0.0252(13) 0.0599(16) 0.0556(17) 0.0145(13) -0.0093(12) -0.0044(11)
C19 0.0219(11) 0.0270(10) 0.0178(10) 0.0012(7) 0.0053(8) -0.0016(8)
C20 0.0202(12) 0.0580(14) 0.0299(12) -0.0013(10) 0.0062(9) -0.0009(10)
C21 0.0296(13) 0.0504(14) 0.0463(15) 0.0058(11) 0.0171(11) 0.0041(11)
C22 0.0223(11) 0.0210(9) 0.0211(10) -0.0008(7) 0.0009(8) -0.0002(8)
C23 0.0302(12) 0.0294(11) 0.0249(11) -0.0010(8) 0.0065(9) 0.0041(9)
C24 0.0550(16) 0.0248(10) 0.0301(12) 0.0013(8) 0.0129(11) 0.0123(10)

loop_
_atom_type_symbol
_atom_type_description
_atom_type_scat_dispersion_real
_atom_type_scat_dispersion_imag
_atom_type_scat_source
C C 0.0033 0.0016 'International Tables Vol C Tables 4.2.6.8 and 6.1.1.4'
H H 0.0000 0.0000 'International Tables Vol C Tables 4.2.6.8 and 6.1.1.4'
N N 0.0061 0.0033 'International Tables Vol C Tables 4.2.6.8 and 6.1.1.4'
O O 0.0106 0.0060 'International Tables Vol C Tables 4.2.6.8 and 6.1.1.4'
Cl Cl 0.1484 0.1585 'International Tables Vol C Tables 4.2.6.8 and 6.1.1.4'

loop_
_geom_angle_atom_site_label_1
_geom_angle_atom_site_label_2
_geom_angle_atom_site_label_3
_geom_angle
N1 C1 C2 178.6(2)
C6 C2 C1 121.45(18)
C6 C2 C3 122.12(17)
C1 C2 C3 116.36(17)
O1 C3 C2 121.62(18)
O1 C3 C4 123.12(18)
C2 C3 C4 115.25(17)
C8 C4 C3 122.61(17)
C8 C4 Cl1 121.95(15)
C3 C4 Cl1 115.42(14)
N2 C5 C6 178.6(3)
C2 C6 C5 121.35(18)
C2 C6 C7 122.30(18)
C5 C6 C7 116.22(17)
O2 C7 C6 121.55(18)
O2 C7 C8 123.05(18)
C6 C7 C8 115.29(17)
C4 C8 C7 122.33(17)
C4 C8 Cl2 122.28(16)
C7 C8 Cl2 115.35(14)
N3 C9 C10 179.3(8)
C10B C10 C9 120.5(5)
C10B C10 C11 122.4(5)
C9 C10 C11 116.9(6)
O3 C11 C10 121.9(5)
O3 C11 C12 123.0(5)
C10 C11 C12 115.1(5)
C12B C12 C11 122.0(5)
C12B C12 Cl3 122.0(5)
C11 C12 Cl3 116.0(5)
N3B C9B C10B 177.7(6)
C10 C10B C9B 121.1(5)
C10 C10B C11B 121.9(5)
C9B C10B C11B 117.0(6)
O3B C11B C10B 121.5(5)
O3B C11B C12B 123.4(6)
C10B C11B C12B 115.0(5)
C12 C12B C11B 123.4(5)
C12 C12B Cl3B 121.9(5)
C11B C12B Cl3B 114.6(5)
C16 N5 C19 108.50(14)
C16 N5 C13 108.61(14)
C19 N5 C13 111.17(14)
C16 N5 C22 111.16(14)
C19 N5 C22 108.64(14)
C13 N5 C22 108.78(13)
N5 C13 C14 115.86(15)
N5 C13 H13A 108.3
C14 C13 H13A 108.3
N5 C13 H13B 108.3
C14 C13 H13B 108.3
H13A C13 H13B 107.4
C15 C14 C13 110.32(16)
C15 C14 H14A 109.6
C13 C14 H14A 109.6
C15 C14 H14B 109.6
C13 C14 H14B 109.6
H14A C14 H14B 108.1
C14 C15 H15A 109.5
C14 C15 H15B 109.5
H15A C15 H15B 109.5
C14 C15 H15C 109.5
H15A C15 H15C 109.5
H15B C15 H15C 109.5
N5 C16 C17 116.15(16)
N5 C16 H16A 108.2
C17 C16 H16A 108.2
N5 C16 H16B 108.2
C17 C16 H16B 108.2
H16A C16 H16B 107.4
C18 C17 C16 109.02(18)
C18 C17 H17A 109.9
C16 C17 H17A 109.9
C18 C17 H17B 109.9
C16 C17 H17B 109.9
H17A C17 H17B 108.3
C17 C18 H18A 109.5
C17 C18 H18B 109.5
H18A C18 H18B 109.5
C17 C18 H18C 109.5
H18A C18 H18C 109.5
H18B C18 H18C 109.5
C20 C19 N5 116.12(15)
C20 C19 H19A 108.3
N5 C19 H19A 108.3
C20 C19 H19B 108.3
N5 C19 H19B 108.3
H19A C19 H19B 107.4
C19 C20 C21 108.37(18)
C19 C20 H20A 110.0
C21 C20 H20A 110.0
C19 C20 H20B 110.0
C21 C20 H20B 110.0
H20A C20 H20B 108.4
C20 C21 H21A 109.5
C20 C21 H21B 109.5
H21A C21 H21B 109.5
C20 C21 H21C 109.5
H21A C21 H21C 109.5
H21B C21 H21C 109.5
C23 C22 N5 115.86(16)
C23 C22 H22A 108.3
N5 C22 H22A 108.3
C23 C22 H22B 108.3
N5 C22 H22B 108.3
H22A C22 H22B 107.4
C22 C23 C24 109.05(18)
C22 C23 H23A 109.9
C24 C23 H23A 109.9
C22 C23 H23B 109.9
C24 C23 H23B 109.9
H23A C23 H23B 108.3
C23 C24 H24A 109.5
C23 C24 H24B 109.5
H24A C24 H24B 109.5
C23 C24 H24C 109.5
H24A C24 H24C 109.5
H24B C24 H24C 109.5

loop_
_geom_bond_atom_site_label_1
_geom_bond_atom_site_label_2
_geom_bond_distance
N1 C1 1.138(3)
C1 C2 1.441(3)
C2 C6 1.363(3)
C2 C3 1.469(3)
C3 O1 1.225(2)
C3 C4 1.479(3)
C4 C8 1.346(3)
C4 Cl1 1.7171(19)
N2 C5 1.138(3)
C5 C6 1.440(3)
C6 C7 1.473(3)
C7 O2 1.224(2)
C7 C8 1.476(3)
C8 Cl2 1.7150(19)
N3 C9 1.159(7)
C9 C10 1.435(7)
C10 C10B 1.398(11)
C10 C11 1.453(7)
C11 O3 1.241(8)
C11 C12 1.457(6)
C12 C12B 1.365(11)
C12 Cl3 1.716(7)
N3B C9B 1.154(6)
C9B C10B 1.434(7)
C10B C11B 1.447(6)
C11B O3B 1.246(8)
C11B C12B 1.456(7)
C12B Cl3B 1.725(7)
N5 C16 1.514(2)
N5 C19 1.520(2)
N5 C13 1.524(2)
N5 C22 1.527(2)
C13 C14 1.527(3)
C13 H13A 0.9900
C13 H13B 0.9900
C14 C15 1.519(3)
C14 H14A 0.9900
C14 H14B 0.9900
C15 H15A 0.9800
C15 H15B 0.9800
C15 H15C 0.9800
C16 C17 1.519(3)
C16 H16A 0.9900
C16 H16B 0.9900
C17 C18 1.510(3)
C17 H17A 0.9900
C17 H17B 0.9900
C18 H18A 0.9800
C18 H18B 0.9800
C18 H18C 0.9800
C19 C20 1.513(3)
C19 H19A 0.9900
C19 H19B 0.9900
C20 C21 1.523(3)
C20 H20A 0.9900
C20 H20B 0.9900
C21 H21A 0.9800
C21 H21B 0.9800
C21 H21C 0.9800
C22 C23 1.518(3)
C22 H22A 0.9900
C22 H22B 0.9900
C23 C24 1.528(3)
C23 H23A 0.9900
C23 H23B 0.9900
C24 H24A 0.9800
C24 H24B 0.9800
C24 H24C 0.9800

loop_
_geom_torsion_atom_site_label_1
_geom_torsion_atom_site_label_2
_geom_torsion_atom_site_label_3
_geom_torsion_atom_site_label_4
_geom_torsion
C6 C2 C3 O1 177.42(19)
C1 C2 C3 O1 -5.7(3)
C6 C2 C3 C4 -3.6(3)
C1 C2 C3 C4 173.28(17)
O1 C3 C4 C8 -179.4(2)
C2 C3 C4 C8 1.7(3)
O1 C3 C4 Cl1 2.6(3)
C2 C3 C4 Cl1 -176.30(14)
C1 C2 C6 C5 2.3(3)
C3 C2 C6 C5 179.03(19)
C1 C2 C6 C7 -173.36(18)
C3 C2 C6 C7 3.4(3)
C2 C6 C7 O2 175.2(2)
C5 C6 C7 O2 -0.6(3)
C2 C6 C7 C8 -1.1(3)
C5 C6 C7 C8 -176.89(18)
C3 C4 C8 C7 0.4(3)
Cl1 C4 C8 C7 178.35(15)
C3 C4 C8 Cl2 -177.55(15)
Cl1 C4 C8 Cl2 0.3(3)
O2 C7 C8 C4 -177.1(2)
C6 C7 C8 C4 -0.9(3)
O2 C7 C8 Cl2 1.1(3)
C6 C7 C8 Cl2 177.24(14)
C10B C10 C11 O3 177.0(8)
C9 C10 C11 O3 -7.8(11)
C10B C10 C11 C12 -2.6(10)
C9 C10 C11 C12 172.6(6)
O3 C11 C12 C12B -175.9(9)
C10 C11 C12 C12B 3.7(10)
O3 C11 C12 Cl3 3.8(11)
C10 C11 C12 Cl3 -176.6(6)
C9 C10 C10B C9B 8.2(10)
C11 C10 C10B C9B -176.7(7)
C9 C10 C10B C11B -173.6(7)
C11 C10 C10B C11B 1.5(11)
C10 C10B C11B O3B 174.5(8)
C9B C10B C11B O3B -7.3(11)
C10 C10B C11B C12B -1.1(9)
C9B C10B C11B C12B 177.2(6)
C11 C12 C12B C11B -3.7(11)
Cl3 C12 C12B C11B 176.5(6)
C11 C12 C12B Cl3B 176.5(6)
Cl3 C12 C12B Cl3B -3.3(10)
O3B C11B C12B C12 -173.2(8)
C10B C11B C12B C12 2.2(10)
O3B C11B C12B Cl3B 6.6(11)
C10B C11B C12B Cl3B -178.0(5)
C16 N5 C13 C14 -64.7(2)
C19 N5 C13 C14 54.6(2)
C22 N5 C13 C14 174.21(18)
N5 C13 C14 C15 168.95(18)
C19 N5 C16 C17 63.3(2)
C13 N5 C16 C17 -175.71(17)
C22 N5 C16 C17 -56.1(2)
N5 C16 C17 C18 178.93(19)
C16 N5 C19 C20 177.09(17)
C13 N5 C19 C20 57.7(2)
C22 N5 C19 C20 -61.9(2)
N5 C19 C20 C21 169.98(17)
C16 N5 C22 C23 -51.3(2)
C19 N5 C22 C23 -170.59(16)
C13 N5 C22 C23 68.3(2)
N5 C22 C23 C24 -175.83(16)
